data_2217729
loop_
_publ_author_name
'Ayed, Brahim'
'Haddad, Amor'

_publ_section_title
;
 A new sodium dimangnesium trivanadate, NaMg~2~V~3~O~10~
;
_journal_coeditor_code BR2067
_journal_issue 3
_journal_name_full 'Acta Crystallographica Section E'
_journal_page_first i21
_journal_paper_doi 10.1107/S160053680800322X
_journal_volume 64
_journal_year 2008
_chemical_formula_iupac 'Na Mg2 V3 O10'
_chemical_formula_structural 'Na Mg2 V3 O10'
_chemical_formula_sum 'Mg2 Na O10 V3'
_chemical_formula_weight 384.42
_chemical_name_systematic
;
Sodium dimagnesium trivanadate
;
_space_group_IT_number 2
_symmetry_cell_setting triclinic
_symmetry_space_group_name_Hall '-P 1'
_symmetry_space_group_name_H-M 'P -1'
_atom_sites_solution_primary direct
_atom_sites_solution_secondary difmap
_audit_creation_method SHELXL97
_cell_angle_alpha 104.3250(10)
_cell_angle_beta 100.6040(10)
_cell_angle_gamma 101.6960(10)
_cell_formula_units_Z 2
_cell_length_a 6.73690(10)
_cell_length_b 6.75530(10)
_cell_length_c 9.62220(10)
_cell_measurement_reflns_used 25
_cell_measurement_temperature 293(2)
_cell_measurement_theta_max 26.97
_cell_measurement_theta_min 1.46
_cell_volume 402.625(10)
_computing_cell_refinement 'CAD-4 EXPRESS (Duisenberg, 1992; Mac\'i\<cek & Yordanov, 1992)'
_computing_data_collection 'CAD-4 EXPRESS (Duisenberg, 1992; Mac\'i\<cek & Yordanov, 1992)'
_computing_data_reduction 'MolEN (Fair, 1990)'
_computing_molecular_graphics 'DIAMOND (Brandenburg, 1998)'
_computing_publication_material 'SHELXL97 (Sheldrick, 2008)'
_computing_structure_refinement 'SHELXL97 (Sheldrick, 2008)'
_computing_structure_solution 'SHELXS97 (Sheldrick, 2008)'
_diffrn_ambient_temperature 293(2)
_diffrn_measured_fraction_theta_full 0.971
_diffrn_measured_fraction_theta_max 0.971
_diffrn_measurement_device_type 'Enraf--Nonius CAD-4'
_diffrn_measurement_method \w/2\q
_diffrn_radiation_monochromator graphite
_diffrn_radiation_source 'fine-focus sealed tube'
_diffrn_radiation_type MoK\a
_diffrn_radiation_wavelength 0.71073
_diffrn_reflns_av_R_equivalents 0.0487
_diffrn_reflns_av_sigmaI/netI 0.0615
_diffrn_reflns_limit_h_max 8
_diffrn_reflns_limit_h_min -8
_diffrn_reflns_limit_k_max 8
_diffrn_reflns_limit_k_min -8
_diffrn_reflns_limit_l_max 12
_diffrn_reflns_limit_l_min -12
_diffrn_reflns_number 3118
_diffrn_reflns_theta_full 26.96
_diffrn_reflns_theta_max 26.96
_diffrn_reflns_theta_min 2.25
_diffrn_standards_decay_% 0.4
_diffrn_standards_interval_time 120
_diffrn_standards_number 2
_exptl_absorpt_coefficient_mu 3.661
_exptl_absorpt_correction_T_max 0.965
_exptl_absorpt_correction_T_min 0.871
_exptl_absorpt_correction_type psi-scan
_exptl_absorpt_process_details '(North <i>et al.</i>,  1968)'
_exptl_crystal_colour brown
_exptl_crystal_density_diffrn 3.171
_exptl_crystal_density_method 'not measured'
_exptl_crystal_description parallelepiped
_exptl_crystal_F_000 368
_exptl_crystal_size_max 0.4
_exptl_crystal_size_mid 0.07
_exptl_crystal_size_min 0.03
_refine_diff_density_max 0.731
_refine_diff_density_min -1.181
_refine_ls_extinction_coef 0.003(2)
_refine_ls_extinction_expression Fc^*^=kFc[1+0.001xFc^2^\l^3^/sin(2\q)]^-1/4^
_refine_ls_extinction_method 'SHELXL97 (Sheldrick, 2008)'
_refine_ls_goodness_of_fit_ref 1.058
_refine_ls_matrix_type full
_refine_ls_number_parameters 146
_refine_ls_number_reflns 1712
_refine_ls_number_restraints 0
_refine_ls_restrained_S_all 1.058
_refine_ls_R_factor_all 0.0458
_refine_ls_R_factor_gt 0.0329
_refine_ls_shift/su_max 0.000
_refine_ls_shift/su_mean 0.000
_refine_ls_structure_factor_coef Fsqd
_refine_ls_weighting_details 'calc w = 1/[\s^2^(Fo^2^)+(0.0426P)^2^+0.4338P] where P=(Fo^2^+2Fc^2^)/3'
_refine_ls_weighting_scheme calc
_refine_ls_wR_factor_gt 0.0899
_refine_ls_wR_factor_ref 0.0954
_reflns_number_gt 1415
_reflns_number_total 1712
_reflns_threshold_expression I>2\s(I)
_cod_data_source_file br2067.cif
_cod_data_source_block I
_cod_original_cell_volume 402.625(9)
_cod_database_code 2217729
_cod_database_fobs_code 2217729

loop_
_symmetry_equiv_pos_as_xyz
'x, y, z'
'-x, -y, -z'

loop_
_atom_site_type_symbol
_atom_site_label
_atom_site_fract_x
_atom_site_fract_y
_atom_site_fract_z
_atom_site_U_iso_or_equiv
_atom_site_adp_type
_atom_site_calc_flag
_atom_site_occupancy
V V1 0.11192(10) 0.04819(10) 0.30906(7) 0.00700(18) Uani d 1
V V2 0.23427(10) -0.33675(10) -0.04757(7) 0.00795(18) Uani d 1
V V3 -0.22756(10) -0.42610(10) 0.38667(7) 0.00858(19) Uani d 1
Mg Mg1 -0.20718(18) -0.18407(18) -0.01815(13) 0.0043(3) Uani d 1
Mg Mg2 -0.76019(19) -0.4331(2) 0.29306(14) 0.0098(3) Uani d 1
Na Na 0.6408(4) 0.0239(3) 0.3640(3) 0.0416(6) Uani d 1
O O1 0.0677(4) 0.1930(5) 0.4803(3) 0.0156(6) Uani d 1
O O2 0.2277(4) 0.2383(4) 0.2402(3) 0.0118(6) Uani d 1
O O3 -0.2797(5) -0.6006(5) 0.4778(3) 0.0172(6) Uani d 1
O O4 -0.1271(4) -0.0914(5) 0.2063(3) 0.0143(6) Uani d 1
O O5 0.0972(4) -0.4778(4) -0.2430(3) 0.0118(6) Uani d 1
O O6 0.2690(5) -0.1090(5) 0.3424(3) 0.0163(6) Uani d 1
O O7 0.2151(4) -0.5009(4) 0.0627(3) 0.0130(6) Uani d 1
O O8 -0.4437(4) -0.3693(5) 0.3187(3) 0.0159(6) Uani d 1
O O9 0.4808(5) -0.2374(5) -0.0409(3) 0.0188(7) Uani d 1
O O10 0.1292(4) -0.1322(4) 0.0086(3) 0.0116(5) Uani d 1

loop_
_atom_site_aniso_label
_atom_site_aniso_U_11
_atom_site_aniso_U_22
_atom_site_aniso_U_33
_atom_site_aniso_U_12
_atom_site_aniso_U_13
_atom_site_aniso_U_23
V1 0.0082(3) 0.0063(3) 0.0071(3) 0.0016(2) 0.0016(2) 0.0034(2)
V2 0.0112(3) 0.0072(3) 0.0066(3) 0.0036(2) 0.0021(2) 0.0032(2)
V3 0.0110(3) 0.0083(3) 0.0078(3) 0.0031(2) 0.0034(2) 0.0033(2)
Mg1 0.0063(6) 0.0029(5) 0.0037(6) 0.0009(4) 0.0012(4) 0.0014(4)
Mg2 0.0104(7) 0.0096(6) 0.0093(6) 0.0022(5) 0.0016(5) 0.0033(5)
Na 0.0371(13) 0.0245(11) 0.0622(16) 0.0043(9) 0.0221(11) 0.0066(11)
O1 0.0171(15) 0.0156(14) 0.0122(14) 0.0003(11) 0.0059(11) 0.0020(11)
O2 0.0143(14) 0.0099(13) 0.0114(13) 0.0023(10) 0.0029(11) 0.0045(11)
O3 0.0259(16) 0.0128(14) 0.0188(15) 0.0092(12) 0.0101(13) 0.0087(12)
O4 0.0123(14) 0.0150(14) 0.0136(14) -0.0011(11) 0.0024(11) 0.0053(11)
O5 0.0140(14) 0.0133(14) 0.0101(13) 0.0054(11) 0.0050(11) 0.0043(11)
O6 0.0184(15) 0.0149(14) 0.0198(15) 0.0075(11) 0.0059(12) 0.0092(12)
O7 0.0150(14) 0.0129(14) 0.0124(13) 0.0059(11) 0.0014(11) 0.0057(11)
O8 0.0124(14) 0.0175(14) 0.0190(15) 0.0051(11) 0.0034(11) 0.0069(12)
O9 0.0173(16) 0.0167(15) 0.0241(17) 0.0046(12) 0.0073(13) 0.0074(13)
O10 0.0127(13) 0.0097(13) 0.0142(13) 0.0038(10) 0.0041(11) 0.0054(11)

loop_
_atom_type_symbol
_atom_type_description
_atom_type_scat_dispersion_real
_atom_type_scat_dispersion_imag
_atom_type_scat_source
Mg Mg 0.0490 0.0360 'International Tables Vol C Tables 4.2.6.8 and 6.1.1.4'
Na Na 0.0360 0.0250 'International Tables Vol C Tables 4.2.6.8 and 6.1.1.4'
O O 0.0110 0.0060 'International Tables Vol C Tables 4.2.6.8 and 6.1.1.4'
V V 0.3010 0.5290 'International Tables Vol C Tables 4.2.6.8 and 6.1.1.4'

loop_
_geom_angle_atom_site_label_1
_geom_angle_atom_site_label_2
_geom_angle_atom_site_label_3
_geom_angle_site_symmetry_1
_geom_angle_site_symmetry_3
_geom_angle
O4 V1 O6 . . 112.10(15)
O4 V1 O2 . . 113.54(14)
O6 V1 O2 . . 111.46(14)
O4 V1 O1 . . 104.42(14)
O6 V1 O1 . . 110.07(14)
O2 V1 O1 . . 104.72(14)
O9 V2 O10 . . 107.80(14)
O9 V2 O7 . . 110.35(15)
O10 V2 O7 . . 111.25(14)
O9 V2 O5 . . 107.91(14)
O10 V2 O5 . . 107.49(13)
O7 V2 O5 . . 111.87(13)
O8 V3 O3 . . 109.72(15)
O8 V3 O1 . 2_556 106.39(15)
O3 V3 O1 . 2_556 106.04(14)
O8 V3 O5 . 2_545 111.97(14)
O3 V3 O5 . 2_545 111.02(14)
O1 V3 O5 2_556 2_545 111.43(13)
O9 Mg1 O4 1_455 . 96.22(13)
O9 Mg1 O2 1_455 2 94.40(13)
O4 Mg1 O2 . 2 168.05(13)
O9 Mg1 O7 1_455 2_545 93.58(13)
O4 Mg1 O7 . 2_545 100.80(12)
O2 Mg1 O7 2 2_545 83.95(12)
O9 Mg1 O10 1_455 2 100.55(13)
O4 Mg1 O10 . 2 88.02(12)
O2 Mg1 O10 2 2 84.66(12)
O7 Mg1 O10 2_545 2 162.47(13)
O9 Mg1 O10 1_455 . 178.74(12)
O4 Mg1 O10 . . 83.25(12)
O2 Mg1 O10 2 . 86.24(12)
O7 Mg1 O10 2_545 . 85.40(11)
O10 Mg1 O10 2 . 80.59(12)
O8 Mg2 O6 . 1_455 88.16(13)
O8 Mg2 O7 . 1_455 86.61(12)
O6 Mg2 O7 1_455 1_455 98.45(12)
O8 Mg2 O3 . 2_446 90.45(13)
O6 Mg2 O3 1_455 2_446 88.10(13)
O7 Mg2 O3 1_455 2_446 172.73(13)
O8 Mg2 O2 . 1_445 88.64(13)
O6 Mg2 O2 1_455 1_445 176.66(13)
O7 Mg2 O2 1_455 1_445 80.40(12)
O3 Mg2 O2 2_446 1_445 92.89(12)
O8 Mg2 O5 . 2_445 173.94(13)
O6 Mg2 O5 1_455 2_445 95.28(12)
O7 Mg2 O5 1_455 2_445 87.95(11)
O3 Mg2 O5 2_446 2_445 94.64(12)
O2 Mg2 O5 1_445 2_445 87.83(11)
O3 Na O6 1_665 . 105.48(13)
O3 Na O4 1_665 1_655 115.05(13)
O6 Na O4 . 1_655 131.92(14)
O3 Na O8 1_665 1_655 163.72(16)
O6 Na O8 . 1_655 70.96(12)
O4 Na O8 1_655 1_655 76.24(12)
O3 Na O6 1_665 2_656 70.20(12)
O6 Na O6 . 2_656 92.11(12)
O4 Na O6 1_655 2_656 124.66(14)
O8 Na O6 1_655 2_656 93.84(13)
O3 Na O1 1_665 1_655 69.27(11)
O6 Na O1 . 1_655 162.23(15)
O4 Na O1 1_655 1_655 62.91(10)
O8 Na O1 1_655 1_655 109.07(13)
O6 Na O1 2_656 1_655 70.12(11)

loop_
_geom_bond_atom_site_label_1
_geom_bond_atom_site_label_2
_geom_bond_site_symmetry_2
_geom_bond_distance
_geom_bond_publ_flag
V1 O4 . 1.672(3) y
V1 O6 . 1.688(3) y
V1 O2 . 1.704(3) y
V1 O1 . 1.806(3) y
V2 O9 . 1.643(3) y
V2 O10 . 1.694(3) y
V2 O7 . 1.717(3) y
V2 O5 . 1.848(3) y
V2 Mg1 . 3.3760(14) ?
V2 Mg2 2_445 3.4044(14) ?
V3 O8 . 1.642(3) y
V3 O3 . 1.655(3) y
V3 O1 2_556 1.757(3) y
V3 O5 2_545 1.827(3) y
V3 Na 1_455 3.380(2) ?
V3 Na 1_445 3.582(2) ?
Mg1 O9 1_455 2.020(3) ?
Mg1 O4 . 2.028(3) ?
Mg1 O2 2 2.049(3) ?
Mg1 O7 2_545 2.051(3) ?
Mg1 O10 2 2.069(3) ?
Mg1 O10 . 2.178(3) ?
Mg1 Mg2 2_445 3.1470(17) ?
Mg1 Mg1 2 3.240(2) ?
Mg1 V1 2 3.2839(13) ?
Mg2 O8 . 2.043(3) ?
Mg2 O6 1_455 2.082(3) ?
Mg2 O7 1_455 2.117(3) ?
Mg2 O3 2_446 2.120(3) ?
Mg2 O2 1_445 2.132(3) ?
Mg2 O5 2_445 2.156(3) ?
Mg2 Mg1 2_445 3.1470(17) ?
Mg2 V2 2_445 3.4044(14) ?
Mg2 Na 1_455 3.492(3) ?
Mg2 Na 2_556 3.575(3) ?
Na O3 1_665 2.404(4) ?
Na O6 . 2.435(4) ?
Na O4 1_655 2.477(4) ?
Na O8 1_655 2.509(4) ?
Na O6 2_656 2.665(4) ?
Na O1 1_655 2.771(4) ?
Na V1 1_655 3.291(2) ?
Na V3 1_655 3.380(2) ?
Na V1 2_656 3.474(3) ?
Na Mg2 1_655 3.492(3) ?
Na Na 2_656 3.543(5) ?
O1 V3 2_556 1.757(3) ?
O1 Na 1_455 2.771(4) ?
O2 Mg1 2 2.049(3) ?
O2 Mg2 1_665 2.132(3) ?
O3 Mg2 2_446 2.120(3) ?
O3 Na 1_445 2.404(4) ?
O4 Na 1_455 2.477(4) ?
O5 V3 2_545 1.827(3) ?
O5 Mg2 2_445 2.156(3) ?
O6 Mg2 1_655 2.082(3) ?
O6 Na 2_656 2.665(4) ?
O7 Mg1 2_545 2.051(3) ?
O7 Mg2 1_655 2.117(3) ?
O8 Na 1_455 2.509(4) ?
O9 Mg1 1_655 2.020(3) ?
O10 Mg1 2 2.069(3) ?
